data_4311119
loop_
_publ_author_name
'Aleema Westcott'
'Nina Whitford'
'Michaele J. Hardie'

_publ_section_title
;
 Coordination Polymers with Carborane Anions: Silver Dinitrile Complexes
;
_journal_name_full 'Inorganic Chemistry'
_journal_page_first 3663
_journal_page_last 3672
_journal_paper_doi 10.1021/ic049849x
_journal_volume 43
_journal_year 2004
_chemical_formula_sum 'C28 H68 Ag2 B36 Co2 N8'
_chemical_formula_weight 1239.66
_chemical_name_common 'silver(I) di(glutaronitrile) cobalt(III) bis(dicarbollide)'
_chemical_name_systematic
; 
 ? 
;
_space_group_IT_number 4
_symmetry_cell_setting monoclinic
_symmetry_space_group_name_Hall 'P 2yb'
_symmetry_space_group_name_H-M 'P 1 21 1'
_atom_sites_solution_hydrogens geom
_atom_sites_solution_primary direct
_atom_sites_solution_secondary difmap
_audit_creation_method SHELXL-97
_cell_angle_alpha 90.00
_cell_angle_beta 93.987(1)
_cell_angle_gamma 90.00
_cell_formula_units_Z 2
_cell_length_a 6.9479(1)
_cell_length_b 21.1986(2)
_cell_length_c 18.9244(2)
_cell_measurement_temperature 150(2)
_cell_volume 2780.55(6)
_computing_structure_refinement 'SHELXL-97 (Sheldrick, 1997)'
_computing_structure_solution 'SHELXS-97 (Sheldrick, 1990)'
_diffrn_ambient_temperature 150(2)
_diffrn_measured_fraction_theta_full 0.996
_diffrn_measured_fraction_theta_max 0.996
_diffrn_radiation_monochromator graphite
_diffrn_radiation_source 'fine-focus sealed tube'
_diffrn_radiation_type MoK\a
_diffrn_radiation_wavelength 0.71073
_diffrn_reflns_av_R_equivalents 0.0670
_diffrn_reflns_av_sigmaI/netI 0.0529
_diffrn_reflns_limit_h_max 8
_diffrn_reflns_limit_h_min -9
_diffrn_reflns_limit_k_max 27
_diffrn_reflns_limit_k_min -27
_diffrn_reflns_limit_l_max 24
_diffrn_reflns_limit_l_min -24
_diffrn_reflns_number 37799
_diffrn_reflns_theta_full 27.49
_diffrn_reflns_theta_max 27.49
_diffrn_reflns_theta_min 2.89
_exptl_absorpt_coefficient_mu 1.316
_exptl_absorpt_correction_T_max 0.8475
_exptl_absorpt_correction_T_min 0.4910
_exptl_absorpt_correction_type multi-scan
_exptl_crystal_colour yellow-orange
_exptl_crystal_density_diffrn 1.481
_exptl_crystal_density_method 'not measured'
_exptl_crystal_description needle
_exptl_crystal_F_000 1240
_exptl_crystal_size_max 0.63
_exptl_crystal_size_mid 0.20
_exptl_crystal_size_min 0.13
_refine_diff_density_max 0.439
_refine_diff_density_min -0.671
_refine_diff_density_rms 0.115
_refine_ls_abs_structure_details 'Flack H D (1983), Acta Cryst. A39, 876-881'
_refine_ls_abs_structure_Flack 0.558(11)
_refine_ls_extinction_method none
_refine_ls_goodness_of_fit_ref 1.090
_refine_ls_hydrogen_treatment noref
_refine_ls_matrix_type full
_refine_ls_number_parameters 686
_refine_ls_number_reflns 12207
_refine_ls_number_restraints 1
_refine_ls_restrained_S_all 1.090
_refine_ls_R_factor_all 0.0400
_refine_ls_R_factor_gt 0.0353
_refine_ls_shift/su_max 0.001
_refine_ls_shift/su_mean 0.000
_refine_ls_structure_factor_coef Fsqd
_refine_ls_weighting_details 'calc w=1/[\s^2^(Fo^2^)+(0.0637P)^2^+0.0933P] where P=(Fo^2^+2Fc^2^)/3'
_refine_ls_weighting_scheme calc
_refine_ls_wR_factor_gt 0.0917
_refine_ls_wR_factor_ref 0.1017
_reflns_number_gt 11432
_reflns_number_total 12207
_reflns_threshold_expression >2sigma(I)
_cod_data_source_file ic049849xsi20040205_104059_4.cif
_cod_data_source_block c:complex4
_cod_depositor_comments
;
The following automatic conversions were performed:
'_symmetry_cell_setting' value 'Monoclinic' changed to 'monoclinic'
according to '/home/saulius/struct/CIF-dictionaries/cif_core.dic'
dictionary named 'cif_core.dic' version 2.4.1 from 2010-06-29.

Automatic conversion script
Id: cif_fix_enum 1527 2010-12-29 10:47:43Z saulius 
;
_cod_database_code 4311119

loop_
_symmetry_equiv_pos_as_xyz
'x, y, z'
'-x, y+1/2, -z'

loop_
_atom_site_label
_atom_site_type_symbol
_atom_site_fract_x
_atom_site_fract_y
_atom_site_fract_z
_atom_site_U_iso_or_equiv
_atom_site_adp_type
_atom_site_occupancy
_atom_site_symmetry_multiplicity
_atom_site_calc_flag
_atom_site_refinement_flags
_atom_site_disorder_assembly
_atom_site_disorder_group
Ag1 Ag 0.77102(4) 0.447649(14) 0.765466(15) 0.03673(8) Uani 1 1 d . . .
Co1 Co 0.21557(6) 0.238782(19) 0.22108(2) 0.02000(9) Uani 1 1 d . . .
N1 N 0.5890(6) 0.42643(17) 0.65822(19) 0.0453(9) Uani 1 1 d . . .
C1 C 0.4626(6) 0.44680(18) 0.62303(19) 0.0340(8) Uani 1 1 d . . .
B1 B 0.1986(6) 0.2602(2) 0.4259(2) 0.0284(8) Uani 1 1 d . . .
H1 H 0.1934 0.2659 0.4846 0.034 Uiso 1 1 calc R . .
Ag2 Ag 0.25861(4) 0.308864(16) 0.745926(16) 0.03769(8) Uani 1 1 d . . .
Co2 Co 0.28509(6) 0.011445(18) 0.72979(2) 0.01941(9) Uani 1 1 d . . .
N2 N 0.0134(5) 0.50369(17) 0.72914(18) 0.0377(7) Uani 1 1 d . . .
C2 C 0.3002(5) 0.47450(18) 0.58056(19) 0.0302(7) Uani 1 1 d . . .
H2A H 0.1790 0.4543 0.5934 0.036 Uiso 1 1 calc R . .
H2B H 0.3152 0.4658 0.5298 0.036 Uiso 1 1 calc R . .
B2 B 0.3585(6) 0.2065(2) 0.3879(2) 0.0294(8) Uani 1 1 d . . .
H2 H 0.4627 0.1770 0.4215 0.035 Uiso 1 1 calc R . .
N3 N 0.5356(5) 0.50335(16) 0.82162(18) 0.0338(7) Uani 1 1 d . . .
C3 C 0.2859(5) 0.54588(17) 0.59155(18) 0.0285(7) Uani 1 1 d . . .
H3A H 0.3975 0.5664 0.5712 0.034 Uiso 1 1 calc R . .
H3B H 0.1674 0.5615 0.5651 0.034 Uiso 1 1 calc R . .
B3 B 0.1038(6) 0.1912(2) 0.3800(2) 0.0301(8) Uani 1 1 d . . .
H3 H 0.0372 0.1517 0.4090 0.036 Uiso 1 1 calc R . .
N4 N 0.2583(5) 0.37034(16) 0.84219(18) 0.0372(7) Uani 1 1 d . . .
C4 C 0.2812(5) 0.56580(17) 0.66900(19) 0.0299(7) Uani 1 1 d . . .
H4A H 0.4076 0.5566 0.6943 0.036 Uiso 1 1 calc R . .
H4B H 0.2586 0.6118 0.6715 0.036 Uiso 1 1 calc R . .
B4 B -0.0133(6) 0.2651(2) 0.3669(2) 0.0308(8) Uani 1 1 d . . .
H4 H -0.1578 0.2748 0.3874 0.037 Uiso 1 1 calc R . .
N5 N 0.4998(5) 0.26233(17) 0.69244(18) 0.0376(7) Uani 1 1 d . . .
C5 C 0.1283(5) 0.53230(18) 0.70384(19) 0.0307(7) Uani 1 1 d . . .
B5 B 0.1674(6) 0.32462(19) 0.3663(2) 0.0277(8) Uani 1 1 d . . .
H5 H 0.1436 0.3739 0.3852 0.033 Uiso 1 1 calc R . .
N6 N 1.0717(5) 0.34092(17) 0.64415(19) 0.0435(8) Uani 1 1 d . . .
C6 C 0.4325(5) 0.52418(17) 0.86023(19) 0.0291(7) Uani 1 1 d . . .
B6 B 0.3964(6) 0.2887(2) 0.3802(2) 0.0285(8) Uani 1 1 d . . .
H6 H 0.5234 0.3134 0.4073 0.034 Uiso 1 1 calc R . .
N7 N 0.0378(5) 0.23371(16) 0.78562(18) 0.0369(7) Uani 1 1 d . . .
C7 C 0.3036(5) 0.55054(17) 0.91009(19) 0.0304(8) Uani 1 1 d . . .
H7A H 0.2637 0.5932 0.8936 0.036 Uiso 1 1 calc R . .
H7B H 0.3764 0.5554 0.9566 0.036 Uiso 1 1 calc R . .
B7 B 0.2445(6) 0.17568(18) 0.3061(2) 0.0275(8) Uani 1 1 d . . .
H7 H 0.2737 0.1263 0.2887 0.033 Uiso 1 1 calc R . .
N8 N -0.2280(5) 0.36370(16) 0.8376(2) 0.0393(8) Uani 1 1 d . . .
C8 C 0.1224(5) 0.51160(18) 0.92028(19) 0.0303(7) Uani 1 1 d . . .
H8A H 0.0423 0.5107 0.8749 0.036 Uiso 1 1 calc R . .
H8B H 0.0467 0.5329 0.9557 0.036 Uiso 1 1 calc R . .
B8 B 0.0093(6) 0.21295(19) 0.2925(2) 0.0265(8) Uani 1 1 d . . .
H8 H -0.1199 0.1886 0.2664 0.032 Uiso 1 1 calc R . .
C9 C 0.1621(6) 0.44363(18) 0.94457(18) 0.0351(8) Uani 1 1 d . . .
H9A H 0.2659 0.4438 0.9831 0.042 Uiso 1 1 calc R . .
H9B H 0.0445 0.4263 0.9640 0.042 Uiso 1 1 calc R . .
B9 B 0.0523(5) 0.29613(18) 0.2842(2) 0.0251(7) Uani 1 1 d . . .
H9 H -0.0481 0.3275 0.2513 0.030 Uiso 1 1 calc R . .
C10 C 0.2195(5) 0.40211(17) 0.8870(2) 0.0314(7) Uani 1 1 d . . .
B10 B 0.2336(5) 0.21839(18) 0.0166(2) 0.0247(7) Uani 1 1 d . . .
H10 H 0.2363 0.2123 -0.0421 0.030 Uiso 1 1 calc R . .
C11 C 0.6084(5) 0.23780(18) 0.65988(19) 0.0316(7) Uani 1 1 d . . .
B11 B 0.2658(5) 0.15337(18) 0.0765(2) 0.0246(7) Uani 1 1 d . . .
H11 H 0.2927 0.1044 0.0572 0.030 Uiso 1 1 calc R . .
C12 C 0.7531(5) 0.20821(17) 0.61835(19) 0.0299(7) Uani 1 1 d . . .
H12A H 0.7202 0.1631 0.6115 0.036 Uiso 1 1 calc R . .
H12B H 0.8803 0.2105 0.6453 0.036 Uiso 1 1 calc R . .
B12 B 0.4454(5) 0.21286(19) 0.0745(2) 0.0284(8) Uani 1 1 d . . .
H12 H 0.5910 0.2039 0.0547 0.034 Uiso 1 1 calc R . .
C13 C 0.7687(5) 0.23899(17) 0.54589(18) 0.0297(7) Uani 1 1 d . . .
H13A H 0.6496 0.2298 0.5159 0.036 Uiso 1 1 calc R . .
H13B H 0.8780 0.2196 0.5229 0.036 Uiso 1 1 calc R . .
B13 B 0.3311(6) 0.2865(2) 0.0607(2) 0.0280(8) Uani 1 1 d . . .
H13 H 0.4005 0.3261 0.0327 0.034 Uiso 1 1 calc R . .
C14 C 0.7986(5) 0.31082(19) 0.54887(18) 0.0315(7) Uani 1 1 d . . .
H14A H 0.8301 0.3261 0.5016 0.038 Uiso 1 1 calc R . .
H14B H 0.6770 0.3314 0.5608 0.038 Uiso 1 1 calc R . .
B14 B 0.0787(6) 0.27326(18) 0.0545(2) 0.0270(8) Uani 1 1 d . . .
H14 H -0.0193 0.3049 0.0211 0.032 Uiso 1 1 calc R . .
C15 C 0.9536(6) 0.32883(17) 0.6014(2) 0.0335(8) Uani 1 1 d . . .
B15 B 0.0364(5) 0.19072(18) 0.0631(2) 0.0255(7) Uani 1 1 d . . .
H15 H -0.0901 0.1668 0.0346 0.031 Uiso 1 1 calc R . .
C16 C -0.0683(5) 0.20739(18) 0.8178(2) 0.0333(8) Uani 1 1 d . . .
B16 B 0.0051(5) 0.24175(18) 0.13679(19) 0.0226(7) Uani 1 1 d . . .
H16 H -0.1415 0.2522 0.1550 0.027 Uiso 1 1 calc R . .
C17 C -0.2045(5) 0.17339(18) 0.8595(2) 0.0375(9) Uani 1 1 d . . .
H17A H -0.1371 0.1609 0.9051 0.045 Uiso 1 1 calc R . .
H17B H -0.2444 0.1343 0.8339 0.045 Uiso 1 1 calc R . .
B17 B 0.1226(5) 0.16602(18) 0.1501(2) 0.0242(7) Uani 1 1 d . . .
H17 H 0.0544 0.1253 0.1766 0.029 Uiso 1 1 calc R . .
C18 C -0.3848(5) 0.21054(17) 0.8746(2) 0.0308(7) Uani 1 1 d . . .
H18A H -0.4685 0.1833 0.9020 0.037 Uiso 1 1 calc R . .
H18B H -0.4567 0.2205 0.8290 0.037 Uiso 1 1 calc R . .
B18 B 0.3779(5) 0.18115(18) 0.1575(2) 0.0239(7) Uani 1 1 d . . .
H18 H 0.4819 0.1510 0.1904 0.029 Uiso 1 1 calc R . .
C19 C -0.3475(6) 0.27196(19) 0.9155(2) 0.0371(9) Uani 1 1 d . . .
H19A H -0.4683 0.2854 0.9359 0.045 Uiso 1 1 calc R . .
H19B H -0.2503 0.2640 0.9553 0.045 Uiso 1 1 calc R . .
B19 B 0.2752(5) 0.0384(2) 0.5256(2) 0.0283(8) Uani 1 1 d . . .
H19 H 0.2741 0.0464 0.4671 0.034 Uiso 1 1 calc R . .
C20 C -0.2787(5) 0.32359(17) 0.8717(2) 0.0317(8) Uani 1 1 d . . .
B20 B 0.3622(6) -0.0328(2) 0.5664(2) 0.0286(8) Uani 1 1 d . . .
H20 H 0.4164 -0.0730 0.5349 0.034 Uiso 1 1 calc R . .
C21 C 0.4035(4) 0.23840(17) 0.30861(17) 0.0248(6) Uani 1 1 d . . .
H21 H 0.5508 0.2303 0.2898 0.030 Uiso 1 1 calc R . .
B21 B 0.4933(6) 0.0380(2) 0.5815(2) 0.0280(8) Uani 1 1 d . . .
H21A H 0.6366 0.0453 0.5591 0.034 Uiso 1 1 calc R . .
C22 C 0.2949(4) 0.30503(16) 0.29622(17) 0.0237(6) Uani 1 1 d . . .
H22 H 0.3628 0.3450 0.2683 0.028 Uiso 1 1 calc R . .
B22 B 0.3228(6) 0.10071(19) 0.5873(2) 0.0282(8) Uani 1 1 d . . .
H22A H 0.3514 0.1498 0.5689 0.034 Uiso 1 1 calc R . .
C23 C 0.3997(5) 0.26003(16) 0.14431(18) 0.0260(7) Uani 1 1 d . . .
H23 H 0.5268 0.2850 0.1711 0.031 Uiso 1 1 calc R . .
B23 B 0.0908(6) 0.0674(2) 0.5768(2) 0.0276(8) Uani 1 1 d . . .
H23A H -0.0363 0.0940 0.5525 0.033 Uiso 1 1 calc R . .
C24 C 0.1916(5) 0.29420(16) 0.13303(18) 0.0259(7) Uani 1 1 d . . .
H24 H 0.1683 0.3437 0.1514 0.031 Uiso 1 1 calc R . .
B24 B 0.1146(5) -0.0145(2) 0.5627(2) 0.0281(8) Uani 1 1 d . . .
H24A H 0.0050 -0.0423 0.5295 0.034 Uiso 1 1 calc R . .
C25 C 0.2370(5) -0.04080(16) 0.63980(16) 0.0234(6) Uani 1 1 d . . .
H25 H 0.2027 -0.0900 0.6564 0.028 Uiso 1 1 calc R . .
B25 B 0.1927(5) 0.08668(18) 0.66350(19) 0.0237(7) Uani 1 1 d . . .
H25A H 0.1323 0.1265 0.6940 0.028 Uiso 1 1 calc R . .
C26 C 0.0815(4) 0.01592(16) 0.64554(17) 0.0245(7) Uani 1 1 d . . .
H26 H -0.0634 0.0073 0.6662 0.029 Uiso 1 1 calc R . .
B26 B 0.4494(5) 0.06925(18) 0.6663(2) 0.0241(7) Uani 1 1 d . . .
H26A H 0.5615 0.0978 0.6973 0.029 Uiso 1 1 calc R . .
C27 C 0.1409(5) -0.04036(15) 0.80078(17) 0.0235(6) Uani 1 1 d . . .
H27 H 0.0244 -0.0671 0.7698 0.028 Uiso 1 1 calc R . .
B27 B 0.4703(5) -0.01446(19) 0.6533(2) 0.0257(7) Uani 1 1 d . . .
H27A H 0.5960 -0.0424 0.6766 0.031 Uiso 1 1 calc R . .
C28 C 0.1233(5) 0.03437(16) 0.81228(17) 0.0250(6) Uani 1 1 d . . .
H28 H -0.0055 0.0612 0.7897 0.030 Uiso 1 1 calc R . .
B28 B 0.3034(5) -0.01458(19) 0.9345(2) 0.0271(8) Uani 1 1 d . . .
H28A H 0.3106 -0.0217 0.9933 0.033 Uiso 1 1 calc R . .
B29 B 0.2457(6) -0.07698(19) 0.8733(2) 0.0261(8) Uani 1 1 d . . .
H29 H 0.2114 -0.1259 0.8911 0.031 Uiso 1 1 calc R . .
B30 B 0.0828(6) -0.0145(2) 0.8829(2) 0.0297(8) Uani 1 1 d . . .
H30 H -0.0590 -0.0218 0.9065 0.036 Uiso 1 1 calc R . .
B31 B 0.2155(6) 0.0562(2) 0.8942(2) 0.0300(8) Uani 1 1 d . . .
H31 H 0.1600 0.0962 0.9258 0.036 Uiso 1 1 calc R . .
B32 B 0.4654(5) 0.03767(19) 0.8936(2) 0.0257(7) Uani 1 1 d . . .
H32 H 0.5778 0.0651 0.9259 0.031 Uiso 1 1 calc R . .
B33 B 0.4827(5) -0.04564(19) 0.88068(19) 0.0253(7) Uani 1 1 d . . .
H33 H 0.6069 -0.0740 0.9045 0.030 Uiso 1 1 calc R . .
B34 B 0.3719(5) -0.06357(17) 0.79528(19) 0.0238(7) Uani 1 1 d . . .
H34 H 0.4201 -0.1046 0.7637 0.029 Uiso 1 1 calc R . .
B35 B 0.5147(5) 0.00713(19) 0.80817(19) 0.0248(7) Uani 1 1 d . . .
H35 H 0.6599 0.0135 0.7869 0.030 Uiso 1 1 calc R . .
B36 B 0.3444(6) 0.07091(19) 0.8162(2) 0.0271(8) Uani 1 1 d . . .
H36 H 0.3738 0.1204 0.7992 0.033 Uiso 1 1 calc R . .

loop_
_atom_site_aniso_label
_atom_site_aniso_U_11
_atom_site_aniso_U_22
_atom_site_aniso_U_33
_atom_site_aniso_U_23
_atom_site_aniso_U_13
_atom_site_aniso_U_12
Ag1 0.03348(15) 0.04393(18) 0.03336(14) 0.00565(13) 0.00653(11) -0.00088(11)
Co1 0.0178(2) 0.0207(2) 0.0217(2) -0.00080(16) 0.00228(15) 0.00042(15)
N1 0.056(2) 0.0413(19) 0.0374(19) -0.0073(15) -0.0053(17) 0.0111(16)
C1 0.042(2) 0.0298(18) 0.0298(17) -0.0071(16) 0.0006(15) 0.0004(16)
B1 0.0281(19) 0.035(2) 0.0220(18) -0.0010(15) 0.0024(15) 0.0029(15)
Ag2 0.03590(15) 0.04451(18) 0.03345(15) -0.00613(12) 0.00803(11) 0.00007(12)
Co2 0.0194(2) 0.0207(2) 0.01812(19) -0.00012(16) 0.00117(15) -0.00115(15)
N2 0.0357(17) 0.0455(19) 0.0330(17) -0.0016(15) 0.0100(14) -0.0024(14)
C2 0.0328(18) 0.0341(19) 0.0234(16) -0.0034(14) 0.0000(14) -0.0024(15)
B2 0.031(2) 0.030(2) 0.0266(19) -0.0003(15) -0.0058(15) 0.0046(15)
N3 0.0348(16) 0.0322(16) 0.0350(17) -0.0003(14) 0.0068(14) 0.0014(13)
C3 0.0300(18) 0.0323(19) 0.0237(16) 0.0040(14) 0.0057(13) 0.0035(14)
B3 0.032(2) 0.033(2) 0.0243(19) 0.0035(16) -0.0017(16) -0.0070(16)
N4 0.0351(17) 0.0388(18) 0.0377(18) -0.0067(15) 0.0028(14) -0.0033(14)
C4 0.0330(18) 0.0257(17) 0.0313(18) -0.0010(14) 0.0053(14) -0.0010(14)
B4 0.0233(19) 0.045(2) 0.0244(19) 0.0029(17) 0.0049(15) 0.0003(16)
N5 0.0368(18) 0.0422(19) 0.0347(17) -0.0024(14) 0.0095(14) 0.0021(14)
C5 0.0306(18) 0.0364(19) 0.0254(16) -0.0039(15) 0.0039(14) 0.0053(15)
B5 0.0261(19) 0.028(2) 0.0292(19) -0.0027(15) 0.0057(15) 0.0019(14)
N6 0.049(2) 0.0389(19) 0.0409(19) 0.0049(15) -0.0059(16) -0.0100(16)
C6 0.0297(17) 0.0276(18) 0.0298(17) 0.0004(14) 0.0020(14) -0.0056(14)
B6 0.0241(18) 0.034(2) 0.0276(19) -0.0100(16) 0.0027(15) 0.0002(15)
N7 0.0392(17) 0.0355(17) 0.0378(18) -0.0019(14) 0.0141(14) -0.0002(14)
C7 0.0308(18) 0.0308(18) 0.0301(18) -0.0084(14) 0.0060(14) -0.0015(14)
B7 0.030(2) 0.0250(19) 0.0267(19) 0.0034(15) -0.0021(15) -0.0011(14)
N8 0.0325(17) 0.0325(18) 0.053(2) 0.0068(15) 0.0045(15) 0.0025(13)
C8 0.0306(17) 0.0355(19) 0.0253(16) -0.0034(14) 0.0060(13) 0.0045(15)
B8 0.0262(18) 0.0309(19) 0.0225(18) 0.0030(15) 0.0022(14) -0.0020(15)
C9 0.050(2) 0.032(2) 0.0241(16) 0.0002(16) 0.0071(15) -0.0015(17)
B9 0.0250(18) 0.0259(19) 0.0249(18) 0.0005(14) 0.0048(14) 0.0053(13)
C10 0.0286(18) 0.0315(19) 0.0336(19) 0.0014(15) -0.0001(14) -0.0002(14)
B10 0.0273(18) 0.0234(18) 0.0238(18) -0.0005(14) 0.0055(14) 0.0004(14)
C11 0.0363(19) 0.0314(18) 0.0275(17) 0.0007(15) 0.0050(15) -0.0070(15)
B11 0.0253(18) 0.0222(18) 0.0260(19) -0.0036(14) -0.0010(14) 0.0007(14)
C12 0.0312(18) 0.0279(17) 0.0313(18) -0.0008(14) 0.0067(14) -0.0003(14)
B12 0.0228(17) 0.032(2) 0.030(2) -0.0076(16) 0.0030(15) 0.0017(15)
C13 0.0318(18) 0.0347(18) 0.0231(15) -0.0037(14) 0.0051(13) -0.0013(15)
B13 0.030(2) 0.0278(19) 0.0267(19) -0.0035(15) 0.0092(15) -0.0044(15)
C14 0.0339(18) 0.0337(19) 0.0264(16) 0.0029(16) -0.0003(13) 0.0010(16)
B14 0.033(2) 0.0244(19) 0.0237(18) 0.0005(14) 0.0048(15) 0.0016(14)
C15 0.038(2) 0.0289(18) 0.0339(19) 0.0047(15) 0.0037(16) -0.0034(14)
B15 0.0239(17) 0.0245(18) 0.0275(19) 0.0015(15) -0.0013(14) 0.0006(14)
C16 0.0340(19) 0.0320(19) 0.0344(19) -0.0066(15) 0.0066(16) 0.0033(15)
B16 0.0189(16) 0.0247(18) 0.0244(17) -0.0008(15) 0.0015(13) 0.0014(13)
C17 0.0339(19) 0.033(2) 0.047(2) 0.0065(17) 0.0135(17) 0.0038(15)
B17 0.0244(17) 0.0243(18) 0.0236(18) -0.0047(14) -0.0006(14) -0.0034(14)
C18 0.0278(17) 0.0317(18) 0.0334(19) 0.0014(15) 0.0065(14) -0.0036(14)
B18 0.0205(17) 0.0244(18) 0.0267(18) -0.0047(14) 0.0006(14) 0.0035(13)
C19 0.045(2) 0.037(2) 0.0311(19) -0.0006(16) 0.0116(17) -0.0057(17)
B19 0.0259(19) 0.039(2) 0.0199(17) 0.0010(16) 0.0011(14) -0.0078(15)
C20 0.0270(17) 0.0300(19) 0.0383(19) -0.0027(15) 0.0031(14) 0.0011(14)
B20 0.0302(19) 0.032(2) 0.0234(18) -0.0027(15) 0.0042(15) -0.0016(15)
C21 0.0214(15) 0.0267(16) 0.0262(16) -0.0053(13) 0.0005(12) 0.0039(13)
B21 0.0269(18) 0.036(2) 0.0215(17) 0.0017(16) 0.0044(14) -0.0026(15)
C22 0.0219(15) 0.0234(16) 0.0265(15) -0.0055(13) 0.0051(12) -0.0008(12)
B22 0.0315(19) 0.027(2) 0.0259(19) 0.0024(15) -0.0015(15) -0.0039(15)
C23 0.0230(16) 0.0285(17) 0.0270(16) -0.0075(13) 0.0052(13) -0.0047(13)
B23 0.0274(19) 0.033(2) 0.0217(18) 0.0014(15) -0.0004(14) 0.0015(15)
C24 0.0293(17) 0.0235(17) 0.0255(16) 0.0010(13) 0.0059(13) 0.0005(13)
B24 0.0275(18) 0.035(2) 0.0212(18) -0.0015(15) -0.0021(14) -0.0092(16)
C25 0.0255(16) 0.0271(17) 0.0177(14) -0.0026(12) 0.0025(12) -0.0037(12)
B25 0.0291(18) 0.0207(18) 0.0212(17) 0.0017(14) 0.0004(14) 0.0032(14)
C26 0.0201(15) 0.0309(18) 0.0226(15) -0.0019(13) 0.0019(12) -0.0003(13)
B26 0.0258(18) 0.0256(18) 0.0208(17) 0.0029(14) 0.0012(14) -0.0051(14)
C27 0.0223(15) 0.0252(16) 0.0232(15) -0.0009(13) 0.0024(12) -0.0031(12)
B27 0.0226(17) 0.0286(19) 0.0262(18) -0.0012(15) 0.0042(14) 0.0003(14)
C28 0.0262(16) 0.0282(16) 0.0206(15) -0.0020(13) 0.0010(12) 0.0032(13)
B28 0.0263(18) 0.035(2) 0.0205(17) 0.0024(15) 0.0022(14) -0.0013(15)
B29 0.0297(19) 0.0256(18) 0.0228(18) 0.0037(14) 0.0006(14) -0.0029(14)
B30 0.0282(19) 0.042(2) 0.0190(17) -0.0009(16) 0.0039(14) -0.0004(17)
B31 0.032(2) 0.035(2) 0.0224(18) -0.0048(15) -0.0016(15) 0.0010(16)
B32 0.0255(18) 0.0289(19) 0.0220(17) 0.0012(15) -0.0037(14) -0.0038(15)
B33 0.0206(17) 0.0293(19) 0.0259(17) 0.0057(16) 0.0000(13) 0.0012(14)
B34 0.0252(17) 0.0226(18) 0.0238(17) 0.0052(13) 0.0037(13) 0.0000(13)
B35 0.0212(17) 0.0320(19) 0.0211(17) 0.0062(15) 0.0002(13) -0.0033(14)
B36 0.034(2) 0.0239(18) 0.0227(18) -0.0036(14) -0.0048(15) 0.0005(15)

loop_
_atom_type_symbol
_atom_type_description
_atom_type_scat_dispersion_real
_atom_type_scat_dispersion_imag
_atom_type_scat_source
C C 0.0033 0.0016 'International Tables Vol C Tables 4.2.6.8 and 6.1.1.4'
H H 0.0000 0.0000 'International Tables Vol C Tables 4.2.6.8 and 6.1.1.4'
B B 0.0013 0.0007 'International Tables Vol C Tables 4.2.6.8 and 6.1.1.4'
N N 0.0061 0.0033 'International Tables Vol C Tables 4.2.6.8 and 6.1.1.4'
Co Co 0.3494 0.9721 'International Tables Vol C Tables 4.2.6.8 and 6.1.1.4'
Ag Ag -0.8971 1.1015 'International Tables Vol C Tables 4.2.6.8 and 6.1.1.4'

loop_
_geom_angle_atom_site_label_1
_geom_angle_atom_site_label_2
_geom_angle_atom_site_label_3
_geom_angle
_geom_angle_site_symmetry_1
_geom_angle_site_symmetry_3
_geom_angle_publ_flag
N2 Ag1 N8 130.25(12) 1_655 1_655 ?
N2 Ag1 N3 116.31(13) 1_655 . ?
N8 Ag1 N3 95.56(12) 1_655 . ?
N2 Ag1 N1 102.09(13) 1_655 . ?
N8 Ag1 N1 110.56(13) 1_655 . ?
N3 Ag1 N1 97.92(12) . . ?
C24 Co1 C21 132.78(14) . . ?
C24 Co1 C22 100.10(14) . . ?
C21 Co1 C22 46.47(13) . . ?
C24 Co1 C23 46.63(14) . . ?
C21 Co1 C23 100.41(13) . . ?
C22 Co1 C23 100.98(13) . . ?
C24 Co1 B16 49.03(14) . . ?
C21 Co1 B16 175.20(13) . . ?
C22 Co1 B16 130.57(14) . . ?
C23 Co1 B16 83.70(14) . . ?
C24 Co1 B7 175.35(15) . . ?
C21 Co1 B7 49.45(15) . . ?
C22 Co1 B7 84.11(14) . . ?
C23 Co1 B7 130.86(15) . . ?
B16 Co1 B7 129.17(15) . . ?
C24 Co1 B9 96.62(14) . . ?
C21 Co1 B9 83.13(14) . . ?
C22 Co1 B9 48.34(13) . . ?
C23 Co1 B9 131.77(14) . . ?
B16 Co1 B9 92.30(15) . . ?
B7 Co1 B9 87.65(15) . . ?
C24 Co1 B18 83.32(14) . . ?
C21 Co1 B18 97.12(14) . . ?
C22 Co1 B18 131.94(13) . . ?
C23 Co1 B18 48.33(15) . . ?
B16 Co1 B18 87.46(14) . . ?
B7 Co1 B18 92.41(16) . . ?
B9 Co1 B18 179.72(16) . . ?
C24 Co1 B8 130.80(14) . . ?
C21 Co1 B8 84.47(14) . . ?
C22 Co1 B8 83.97(14) . . ?
C23 Co1 B8 174.64(15) . . ?
B16 Co1 B8 91.52(14) . . ?
B7 Co1 B8 51.25(15) . . ?
B9 Co1 B8 50.63(15) . . ?
B18 Co1 B8 129.24(15) . . ?
C24 Co1 B17 84.09(15) . . ?
C21 Co1 B17 131.56(15) . . ?
C22 Co1 B17 175.21(15) . . ?
C23 Co1 B17 83.58(14) . . ?
B16 Co1 B17 51.00(15) . . ?
B7 Co1 B17 91.78(15) . . ?
B9 Co1 B17 129.20(15) . . ?
B18 Co1 B17 50.53(14) . . ?
B8 Co1 B17 91.53(15) . . ?
C1 N1 Ag1 140.3(3) . . ?
N1 C1 C2 177.7(4) . . ?
B5 B1 B2 106.7(3) . . ?
B5 B1 B6 59.6(2) . . ?
B2 B1 B6 59.7(2) . . ?
B5 B1 B4 60.0(2) . . ?
B2 B1 B4 107.2(3) . . ?
B6 B1 B4 107.9(3) . . ?
B5 B1 B3 107.0(3) . . ?
B2 B1 B3 60.2(2) . . ?
B6 B1 B3 108.0(3) . . ?
B4 B1 B3 59.2(2) . . ?
N4 Ag2 N5 131.69(13) . . ?
N4 Ag2 N6 117.85(13) . 1_455 ?
N5 Ag2 N6 98.33(13) . 1_455 ?
N4 Ag2 N7 95.52(12) . . ?
N5 Ag2 N7 111.56(12) . . ?
N6 Ag2 N7 96.97(12) 1_455 . ?
C25 Co2 C28 134.41(13) . . ?
C25 Co2 C27 101.37(13) . . ?
C28 Co2 C27 46.15(13) . . ?
C25 Co2 C26 46.72(13) . . ?
C28 Co2 C26 101.30(13) . . ?
C27 Co2 C26 101.04(13) . . ?
C25 Co2 B27 49.30(14) . . ?
C28 Co2 B27 174.44(14) . . ?
C27 Co2 B27 132.06(14) . . ?
C26 Co2 B27 84.15(14) . . ?
C25 Co2 B34 96.10(14) . . ?
C28 Co2 B34 83.03(14) . . ?
C27 Co2 B34 48.27(13) . . ?
C26 Co2 B34 130.69(15) . . ?
B27 Co2 B34 92.58(15) . . ?
C25 Co2 B36 174.97(15) . . ?
C28 Co2 B36 49.15(15) . . ?
C27 Co2 B36 83.60(15) . . ?
C26 Co2 B36 131.90(15) . . ?
B27 Co2 B36 127.52(16) . . ?
B34 Co2 B36 87.79(15) . . ?
C25 Co2 B25 83.58(14) . . ?
C28 Co2 B25 96.56(14) . . ?
C27 Co2 B25 130.91(14) . . ?
C26 Co2 B25 48.54(14) . . ?
B27 Co2 B25 87.88(15) . . ?
B34 Co2 B25 179.06(15) . . ?
B36 Co2 B25 92.58(16) . . ?
C25 Co2 B35 129.60(14) . . ?
C28 Co2 B35 84.38(14) . . ?
C27 Co2 B35 84.02(13) . . ?
C26 Co2 B35 174.10(14) . . ?
B27 Co2 B35 90.21(15) . . ?
B34 Co2 B35 51.12(15) . . ?
B36 Co2 B35 51.23(16) . . ?
B25 Co2 B35 129.72(15) . . ?
C25 Co2 B26 84.47(14) . . ?
C28 Co2 B26 130.21(15) . . ?
C27 Co2 B26 173.84(14) . . ?
C26 Co2 B26 84.38(14) . . ?
B27 Co2 B26 50.93(16) . . ?
B34 Co2 B26 129.67(15) . . ?
B36 Co2 B26 90.59(16) . . ?
B25 Co2 B26 51.20(15) . . ?
B35 Co2 B26 90.73(14) . . ?
C5 N2 Ag1 173.0(3) . 1_455 ?
C1 C2 C3 112.2(3) . . ?
C21 B2 B6 59.7(2) . . ?
C21 B2 B1 105.2(3) . . ?
B6 B2 B1 60.2(2) . . ?
C21 B2 B3 103.8(3) . . ?
B6 B2 B3 108.8(3) . . ?
B1 B2 B3 60.6(2) . . ?
C21 B2 B7 58.9(2) . . ?
B6 B2 B7 110.0(3) . . ?
B1 B2 B7 109.2(3) . . ?
B3 B2 B7 59.5(2) . . ?
C6 N3 Ag1 167.0(3) . . ?
C4 C3 C2 114.2(3) . . ?
B4 B3 B7 108.9(3) . . ?
B4 B3 B2 107.0(3) . . ?
B7 B3 B2 60.7(2) . . ?
B4 B3 B8 60.7(2) . . ?
B7 B3 B8 60.9(2) . . ?
B2 B3 B8 109.0(3) . . ?
B4 B3 B1 60.0(2) . . ?
B7 B3 B1 109.0(3) . . ?
B2 B3 B1 59.2(2) . . ?
B8 B3 B1 109.5(3) . . ?
C10 N4 Ag2 166.1(3) . . ?
C5 C4 C3 111.1(3) . . ?
B3 B4 B5 108.0(3) . . ?
B3 B4 B9 107.7(3) . . ?
B5 B4 B9 60.7(2) . . ?
B3 B4 B1 60.8(2) . . ?
B5 B4 B1 59.6(2) . . ?
B9 B4 B1 108.6(3) . . ?
B3 B4 B8 60.3(2) . . ?
B5 B4 B8 109.2(3) . . ?
B9 B4 B8 60.0(2) . . ?
B1 B4 B8 109.8(3) . . ?
C11 N5 Ag2 173.1(3) . . ?
N2 C5 C4 176.5(4) . . ?
C22 B5 B6 59.8(2) . . ?
C22 B5 B1 105.2(3) . . ?
B6 B5 B1 60.3(2) . . ?
C22 B5 B4 103.8(3) . . ?
B6 B5 B4 108.8(3) . . ?
B1 B5 B4 60.4(2) . . ?
C22 B5 B9 57.9(2) . . ?
B6 B5 B9 109.0(3) . . ?
B1 B5 B9 108.5(3) . . ?
B4 B5 B9 59.8(2) . . ?
C15 N6 Ag2 147.8(3) . 1_655 ?
N3 C6 C7 179.2(4) . . ?
C21 B6 C22 55.6(2) . . ?
C21 B6 B5 103.0(3) . . ?
C22 B6 B5 58.1(2) . . ?
C21 B6 B2 58.0(2) . . ?
C22 B6 B2 102.7(3) . . ?
B5 B6 B2 107.4(3) . . ?
C21 B6 B1 103.8(3) . . ?
C22 B6 B1 103.6(3) . . ?
B5 B6 B1 60.0(2) . . ?
B2 B6 B1 60.1(2) . . ?
C16 N7 Ag2 163.7(3) . . ?
C6 C7 C8 115.0(3) . . ?
C21 B7 B3 102.7(3) . . ?
C21 B7 B2 57.2(2) . . ?
B3 B7 B2 59.8(2) . . ?
C21 B7 B8 103.7(3) . . ?
B3 B7 B8 59.8(2) . . ?
B2 B7 B8 107.5(3) . . ?
C21 B7 Co1 63.62(17) . . ?
B3 B7 Co1 117.0(2) . . ?
B2 B7 Co1 116.1(2) . . ?
B8 B7 Co1 64.89(17) . . ?
C20 N8 Ag1 161.8(3) . 1_455 ?
C7 C8 C9 114.4(3) . . ?
B9 B8 B3 106.2(3) . . ?
B9 B8 B4 59.4(2) . . ?
B3 B8 B4 59.0(2) . . ?
B9 B8 B7 106.6(3) . . ?
B3 B8 B7 59.4(2) . . ?
B4 B8 B7 106.4(3) . . ?
B9 B8 Co1 64.20(17) . . ?
B3 B8 Co1 115.8(2) . . ?
B4 B8 Co1 116.1(2) . . ?
B7 B8 Co1 63.86(17) . . ?
C10 C9 C8 113.0(3) . . ?
C22 B9 B4 103.6(3) . . ?
C22 B9 B8 105.5(3) . . ?
B4 B9 B8 60.5(2) . . ?
C22 B9 B5 58.0(2) . . ?
B4 B9 B5 59.5(2) . . ?
B8 B9 B5 108.7(3) . . ?
C22 B9 Co1 64.41(16) . . ?
B4 B9 Co1 117.9(2) . . ?
B8 B9 Co1 65.17(17) . . ?
B5 B9 Co1 117.5(2) . . ?
N4 C10 C9 178.1(4) . . ?
B14 B10 B12 107.1(3) . . ?
B14 B10 B15 60.4(2) . . ?
B12 B10 B15 107.9(3) . . ?
B14 B10 B13 59.9(2) . . ?
B12 B10 B13 59.5(2) . . ?
B15 B10 B13 108.5(3) . . ?
B14 B10 B11 107.6(3) . . ?
B12 B10 B11 59.8(2) . . ?
B15 B10 B11 60.0(2) . . ?
B13 B10 B11 107.6(3) . . ?
N5 C11 C12 177.9(4) . . ?
B18 B11 B12 61.0(2) . . ?
B18 B11 B15 108.1(3) . . ?
B12 B11 B15 107.7(3) . . ?
B18 B11 B17 60.7(2) . . ?
B12 B11 B17 109.8(3) . . ?
B15 B11 B17 60.2(2) . . ?
B18 B11 B10 108.7(3) . . ?
B12 B11 B10 59.8(2) . . ?
B15 B11 B10 59.7(2) . . ?
B17 B11 B10 109.0(3) . . ?
C11 C12 C13 113.2(3) . . ?
C23 B12 B13 59.3(2) . . ?
C23 B12 B11 103.4(3) . . ?
B13 B12 B11 108.8(3) . . ?
C23 B12 B10 104.4(3) . . ?
B13 B12 B10 60.3(2) . . ?
B11 B12 B10 60.4(2) . . ?
C23 B12 B18 57.9(2) . . ?
B13 B12 B18 108.6(3) . . ?
B11 B12 B18 59.4(2) . . ?
B10 B12 B18 108.0(3) . . ?
C12 C13 C14 114.1(3) . . ?
C23 B13 C24 55.9(2) . . ?
C23 B13 B12 58.6(2) . . ?
C24 B13 B12 103.6(3) . . ?
C23 B13 B14 102.7(3) . . ?
C24 B13 B14 57.6(2) . . ?
B12 B13 B14 107.6(3) . . ?
C23 B13 B10 103.8(3) . . ?
C24 B13 B10 103.3(3) . . ?
B12 B13 B10 60.2(2) . . ?
B14 B13 B10 59.8(2) . . ?
C15 C14 C13 112.0(3) . . ?
C24 B14 B10 105.7(3) . . ?
C24 B14 B13 60.2(2) . . ?
B10 B14 B13 60.3(2) . . ?
C24 B14 B15 104.3(3) . . ?
B10 B14 B15 60.1(2) . . ?
B13 B14 B15 108.6(3) . . ?
C24 B14 B16 58.6(2) . . ?
B10 B14 B16 108.9(3) . . ?
B13 B14 B16 109.9(3) . . ?
B15 B14 B16 59.9(2) . . ?
N6 C15 C14 177.1(4) . . ?
B10 B15 B11 60.3(2) . . ?
B10 B15 B14 59.6(2) . . ?
B11 B15 B14 107.3(3) . . ?
B10 B15 B16 109.0(3) . . ?
B11 B15 B16 108.3(3) . . ?
B14 B15 B16 60.5(2) . . ?
B10 B15 B17 109.3(3) . . ?
B11 B15 B17 60.0(2) . . ?
B14 B15 B17 108.9(3) . . ?
B16 B15 B17 60.7(2) . . ?
N7 C16 C17 179.7(5) . . ?
C24 B16 B15 103.1(3) . . ?
C24 B16 B14 57.5(2) . . ?
B15 B16 B14 59.6(2) . . ?
C24 B16 B17 104.3(2) . . ?
B15 B16 B17 59.6(2) . . ?
B14 B16 B17 107.3(3) . . ?
C24 B16 Co1 63.89(16) . . ?
B15 B16 Co1 117.4(2) . . ?
B14 B16 Co1 116.5(2) . . ?
B17 B16 Co1 65.31(16) . . ?
C16 C17 C18 114.7(3) . . ?
B11 B17 B15 59.8(2) . . ?
B11 B17 B18 59.2(2) . . ?
B15 B17 B18 106.6(3) . . ?
B11 B17 B16 107.1(3) . . ?
B15 B17 B16 59.6(2) . . ?
B18 B17 B16 106.6(3) . . ?
B11 B17 Co1 116.2(2) . . ?
B15 B17 Co1 116.0(2) . . ?
B18 B17 Co1 64.18(16) . . ?
B16 B17 Co1 63.69(17) . . ?
C17 C18 C19 115.0(3) . . ?
C23 B18 B11 103.8(3) . . ?
C23 B18 B17 105.1(3) . . ?
B11 B18 B17 60.1(2) . . ?
C23 B18 B12 58.2(2) . . ?
B11 B18 B12 59.6(2) . . ?
B17 B18 B12 108.3(3) . . ?
C23 B18 Co1 64.41(17) . . ?
B11 B18 Co1 117.9(2) . . ?
B17 B18 Co1 65.29(17) . . ?
B12 B18 Co1 117.8(2) . . ?
C20 C19 C18 113.5(3) . . ?
B24 B19 B23 60.0(2) . . ?
B24 B19 B22 107.8(3) . . ?
B23 B19 B22 59.4(2) . . ?
B24 B19 B20 59.6(2) . . ?
B23 B19 B20 107.0(3) . . ?
B22 B19 B20 107.6(3) . . ?
B24 B19 B21 107.2(3) . . ?
B23 B19 B21 107.1(3) . . ?
B22 B19 B21 60.2(2) . . ?
B20 B19 B21 59.4(2) . . ?
N8 C20 C19 179.1(4) . . ?
C25 B20 B24 60.0(2) . . ?
C25 B20 B21 103.9(3) . . ?
B24 B20 B21 108.1(3) . . ?
C25 B20 B19 105.1(3) . . ?
B24 B20 B19 59.6(2) . . ?
B21 B20 B19 60.4(2) . . ?
C25 B20 B27 58.6(2) . . ?
B24 B20 B27 109.5(3) . . ?
B21 B20 B27 59.5(2) . . ?
B19 B20 B27 108.7(3) . . ?
C22 C21 B2 111.4(3) . . ?
C22 C21 B6 62.2(2) . . ?
B2 C21 B6 62.3(2) . . ?
C22 C21 B7 112.2(2) . . ?
B2 C21 B7 63.9(2) . . ?
B6 C21 B7 116.3(3) . . ?
C22 C21 Co1 67.09(16) . . ?
B2 C21 Co1 125.1(2) . . ?
B6 C21 Co1 125.7(2) . . ?
B7 C21 Co1 66.92(17) . . ?
B20 B21 B27 61.2(2) . . ?
B20 B21 B26 110.0(3) . . ?
B27 B21 B26 60.8(2) . . ?
B20 B21 B19 60.2(2) . . ?
B27 B21 B19 109.8(3) . . ?
B26 B21 B19 109.9(3) . . ?
B20 B21 B22 107.7(3) . . ?
B27 B21 B22 108.9(3) . . ?
B26 B21 B22 60.9(2) . . ?
B19 B21 B22 59.6(2) . . ?
C21 C22 B9 111.9(3) . . ?
C21 C22 B5 111.5(3) . . ?
B9 C22 B5 64.1(2) . . ?
C21 C22 B6 62.2(2) . . ?
B9 C22 B6 116.1(3) . . ?
B5 C22 B6 62.1(2) . . ?
C21 C22 Co1 66.44(16) . . ?
B9 C22 Co1 67.25(17) . . ?
B5 C22 Co1 125.5(2) . . ?
B6 C22 Co1 125.0(2) . . ?
B23 B22 B19 60.0(2) . . ?
B23 B22 B25 60.7(2) . . ?
B19 B22 B25 109.0(3) . . ?
B23 B22 B21 107.4(3) . . ?
B19 B22 B21 60.1(2) . . ?
B25 B22 B21 107.5(3) . . ?
B23 B22 B26 109.5(3) . . ?
B19 B22 B26 109.1(3) . . ?
B25 B22 B26 60.9(2) . . ?
B21 B22 B26 59.4(2) . . ?
C24 C23 B18 111.9(3) . . ?
C24 C23 B12 111.9(3) . . ?
B18 C23 B12 63.9(2) . . ?
C24 C23 B13 62.8(2) . . ?
B18 C23 B13 115.9(3) . . ?
B12 C23 B13 62.1(2) . . ?
C24 C23 Co1 66.19(17) . . ?
B18 C23 Co1 67.26(18) . . ?
B12 C23 Co1 125.4(2) . . ?
B13 C23 Co1 125.4(2) . . ?
C26 B23 B22 104.8(3) . . ?
C26 B23 B24 59.7(2) . . ?
B22 B23 B24 108.5(3) . . ?
C26 B23 B19 105.3(3) . . ?
B22 B23 B19 60.5(2) . . ?
B24 B23 B19 59.8(2) . . ?
C26 B23 B25 58.6(2) . . ?
B22 B23 B25 60.2(2) . . ?
B24 B23 B25 109.2(3) . . ?
B19 B23 B25 109.1(3) . . ?
C23 C24 B14 110.7(3) . . ?
C23 C24 B16 112.1(3) . . ?
B14 C24 B16 63.9(2) . . ?
C23 C24 B13 61.3(2) . . ?
B14 C24 B13 62.2(2) . . ?
B16 C24 B13 115.9(3) . . ?
C23 C24 Co1 67.18(17) . . ?
B14 C24 Co1 125.1(2) . . ?
B16 C24 Co1 67.08(17) . . ?
B13 C24 Co1 124.9(2) . . ?
C26 B24 C25 56.09(19) . . ?
C26 B24 B20 103.7(3) . . ?
C25 B24 B20 58.2(2) . . ?
C26 B24 B19 104.6(3) . . ?
C25 B24 B19 104.7(2) . . ?
B20 B24 B19 60.8(2) . . ?
C26 B24 B23 58.3(2) . . ?
C25 B24 B23 103.5(3) . . ?
B20 B24 B23 108.2(3) . . ?
B19 B24 B23 60.2(2) . . ?
C26 C25 B20 111.2(3) . . ?
C26 C25 B27 112.0(3) . . ?
B20 C25 B27 63.7(2) . . ?
C26 C25 B24 61.8(2) . . ?
B20 C25 B24 61.8(2) . . ?
B27 C25 B24 115.1(3) . . ?
C26 C25 Co2 67.26(16) . . ?
B20 C25 Co2 124.4(2) . . ?
B27 C25 Co2 66.46(17) . . ?
B24 C25 Co2 124.9(2) . . ?
C26 B25 B22 103.5(3) . . ?
C26 B25 B23 58.1(2) . . ?
B22 B25 B23 59.1(2) . . ?
C26 B25 B26 104.8(3) . . ?
B22 B25 B26 60.4(2) . . ?
B23 B25 B26 107.8(3) . . ?
C26 B25 Co2 64.41(16) . . ?
B22 B25 Co2 117.4(2) . . ?
B23 B25 Co2 117.3(2) . . ?
B26 B25 Co2 64.54(17) . . ?
C25 C26 B23 111.3(3) . . ?
C25 C26 B25 111.7(3) . . ?
B23 C26 B25 63.2(2) . . ?
C25 C26 B24 62.1(2) . . ?
B23 C26 B24 62.0(2) . . ?
B25 C26 B24 114.9(3) . . ?
C25 C26 Co2 66.02(16) . . ?
B23 C26 Co2 124.1(2) . . ?
B25 C26 Co2 67.05(17) . . ?
B24 C26 Co2 124.0(2) . . ?
B21 B26 B27 59.3(2) . . ?
B21 B26 B22 59.8(2) . . ?
B27 B26 B22 106.9(3) . . ?
B21 B26 B25 106.1(3) . . ?
B27 B26 B25 106.5(3) . . ?
B22 B26 B25 58.8(2) . . ?
B21 B26 Co2 115.5(2) . . ?
B27 B26 Co2 63.65(17) . . ?
B22 B26 Co2 115.7(2) . . ?
B25 B26 Co2 64.25(17) . . ?
C28 C27 B34 112.2(3) . . ?
C28 C27 B29 112.0(3) . . ?
B34 C27 B29 63.9(2) . . ?
C28 C27 B30 62.6(2) . . ?
B34 C27 B30 115.6(3) . . ?
B29 C27 B30 61.9(2) . . ?
C28 C27 Co2 66.75(16) . . ?
B34 C27 Co2 66.78(16) . . ?
B29 C27 Co2 125.0(2) . . ?
B30 C27 Co2 125.3(2) . . ?
C25 B27 B21 103.0(3) . . ?
C25 B27 B26 104.9(3) . . ?
B21 B27 B26 59.9(2) . . ?
C25 B27 B20 57.6(2) . . ?
B21 B27 B20 59.3(2) . . ?
B26 B27 B20 107.8(3) . . ?
C25 B27 Co2 64.24(16) . . ?
B21 B27 Co2 117.5(2) . . ?
B26 B27 Co2 65.42(18) . . ?
B20 B27 Co2 117.0(2) . . ?
C27 C28 B31 111.4(3) . . ?
C27 C28 B36 112.0(3) . . ?
B31 C28 B36 63.8(2) . . ?
C27 C28 B30 62.1(2) . . ?
B31 C28 B30 62.0(2) . . ?
B36 C28 B30 115.5(3) . . ?
C27 C28 Co2 67.10(16) . . ?
B31 C28 Co2 124.7(2) . . ?
B36 C28 Co2 66.61(17) . . ?
B30 C28 Co2 125.1(2) . . ?
B30 B28 B31 60.0(2) . . ?
B30 B28 B29 59.5(2) . . ?
B31 B28 B29 107.0(3) . . ?
B30 B28 B33 107.4(3) . . ?
B31 B28 B33 107.4(3) . . ?
B29 B28 B33 59.5(2) . . ?
B30 B28 B32 108.0(3) . . ?
B31 B28 B32 59.9(2) . . ?
B29 B28 B32 107.3(3) . . ?
B33 B28 B32 59.9(2) . . ?
C27 B29 B30 59.8(2) . . ?
C27 B29 B33 103.7(3) . . ?
B30 B29 B33 108.1(3) . . ?
C27 B29 B28 104.5(3) . . ?
B30 B29 B28 59.5(2) . . ?
B33 B29 B28 60.4(2) . . ?
C27 B29 B34 57.8(2) . . ?
B30 B29 B34 108.7(3) . . ?
B33 B29 B34 60.0(2) . . ?
B28 B29 B34 108.4(3) . . ?
C27 B30 C28 55.38(19) . . ?
C27 B30 B29 58.3(2) . . ?
C28 B30 B29 103.3(3) . . ?
C27 B30 B28 104.5(3) . . ?
C28 B30 B28 104.3(3) . . ?
B29 B30 B28 61.0(2) . . ?
C27 B30 B31 103.0(3) . . ?
C28 B30 B31 58.2(2) . . ?
B29 B30 B31 108.5(3) . . ?
B28 B30 B31 60.4(2) . . ?
C28 B31 B30 59.9(2) . . ?
C28 B31 B28 105.0(3) . . ?
B30 B31 B28 59.6(2) . . ?
C28 B31 B32 103.9(3) . . ?
B30 B31 B32 108.2(3) . . ?
B28 B31 B32 60.6(2) . . ?
C28 B31 B36 58.6(2) . . ?
B30 B31 B36 109.4(3) . . ?
B28 B31 B36 108.8(3) . . ?
B32 B31 B36 59.6(2) . . ?
B31 B32 B36 60.9(2) . . ?
B31 B32 B33 107.1(3) . . ?
B36 B32 B33 108.1(3) . . ?
B31 B32 B28 59.5(2) . . ?
B36 B32 B28 108.9(3) . . ?
B33 B32 B28 59.9(2) . . ?
B31 B32 B35 109.4(3) . . ?
B36 B32 B35 60.7(2) . . ?
B33 B32 B35 60.1(2) . . ?
B28 B32 B35 109.3(3) . . ?
B29 B33 B34 60.6(2) . . ?
B29 B33 B32 108.1(3) . . ?
B34 B33 B32 107.8(3) . . ?
B29 B33 B28 60.2(2) . . ?
B34 B33 B28 108.7(2) . . ?
B32 B33 B28 60.1(2) . . ?
B29 B33 B35 109.7(2) . . ?
B34 B33 B35 60.6(2) . . ?
B32 B33 B35 60.2(2) . . ?
B28 B33 B35 109.5(3) . . ?
C27 B34 B33 103.6(3) . . ?
C27 B34 B29 58.3(2) . . ?
B33 B34 B29 59.4(2) . . ?
C27 B34 B35 105.4(3) . . ?
B33 B34 B35 60.1(2) . . ?
B29 B34 B35 108.4(3) . . ?
C27 B34 Co2 64.95(16) . . ?
B33 B34 Co2 117.8(2) . . ?
B29 B34 Co2 118.3(2) . . ?
B35 B34 Co2 65.13(16) . . ?
B33 B35 B32 59.7(2) . . ?
B33 B35 B34 59.3(2) . . ?
B32 B35 B34 106.5(2) . . ?
B33 B35 B36 106.5(3) . . ?
B32 B35 B36 59.2(2) . . ?
B34 B35 B36 106.0(2) . . ?
B33 B35 Co2 115.9(2) . . ?
B32 B35 Co2 115.9(2) . . ?
B34 B35 Co2 63.76(16) . . ?
B36 B35 Co2 63.81(16) . . ?
C28 B36 B32 103.1(3) . . ?
C28 B36 B31 57.6(2) . . ?
B32 B36 B31 59.5(2) . . ?
C28 B36 B35 104.3(3) . . ?
B32 B36 B35 60.0(2) . . ?
B31 B36 B35 107.7(3) . . ?
C28 B36 Co2 64.25(16) . . ?
B32 B36 Co2 117.5(2) . . ?
B31 B36 Co2 117.1(2) . . ?
B35 B36 Co2 64.96(17) . . ?

loop_
_geom_bond_atom_site_label_1
_geom_bond_atom_site_label_2
_geom_bond_distance
_geom_bond_site_symmetry_2
_geom_bond_publ_flag
Ag1 N2 2.209(3) 1_655 ?
Ag1 N8 2.243(3) 1_655 ?
Ag1 N3 2.332(3) . ?
Ag1 N1 2.359(4) . ?
Co1 C24 2.036(3) . ?
Co1 C21 2.037(3) . ?
Co1 C22 2.047(3) . ?
Co1 C23 2.051(3) . ?
Co1 B16 2.088(4) . ?
Co1 B7 2.092(4) . ?
Co1 B9 2.093(4) . ?
Co1 B18 2.098(4) . ?
Co1 B8 2.110(4) . ?
Co1 B17 2.117(4) . ?
N1 C1 1.149(5) . ?
C1 C2 1.462(5) . ?
B1 B5 1.775(6) . ?
B1 B2 1.778(6) . ?
B1 B6 1.780(6) . ?
B1 B4 1.788(6) . ?
B1 B3 1.803(6) . ?
Ag2 N4 2.240(3) . ?
Ag2 N5 2.245(3) . ?
Ag2 N6 2.347(4) 1_455 ?
Ag2 N7 2.370(3) . ?
Co2 C25 2.039(3) . ?
Co2 C28 2.045(3) . ?
Co2 C27 2.050(3) . ?
Co2 C26 2.058(3) . ?
Co2 B27 2.076(4) . ?
Co2 B34 2.080(3) . ?
Co2 B36 2.083(4) . ?
Co2 B25 2.102(4) . ?
Co2 B35 2.104(4) . ?
Co2 B26 2.107(4) . ?
N2 C5 1.135(5) . ?
N2 Ag1 2.209(3) 1_455 ?
C2 C3 1.532(5) . ?
B2 C21 1.695(5) . ?
B2 B6 1.769(6) . ?
B2 B3 1.795(6) . ?
B2 B7 1.811(6) . ?
N3 C6 1.147(5) . ?
C3 C4 1.528(5) . ?
B3 B4 1.774(6) . ?
B3 B7 1.791(6) . ?
B3 B8 1.797(6) . ?
N4 C10 1.130(5) . ?
C4 C5 1.471(5) . ?
B4 B5 1.781(6) . ?
B4 B9 1.786(5) . ?
B4 B8 1.806(6) . ?
N5 C11 1.133(5) . ?
B5 C22 1.696(5) . ?
B5 B6 1.767(5) . ?
B5 B9 1.801(6) . ?
N6 C15 1.140(5) . ?
N6 Ag2 2.347(4) 1_655 ?
C6 C7 1.457(5) . ?
B6 C21 1.727(5) . ?
B6 C22 1.728(5) . ?
N7 C16 1.135(5) . ?
C7 C8 1.529(5) . ?
B7 C21 1.728(5) . ?
B7 B8 1.817(5) . ?
N8 C20 1.138(5) . ?
N8 Ag1 2.243(3) 1_455 ?
C8 C9 1.532(5) . ?
B8 B9 1.797(6) . ?
C9 C10 1.478(5) . ?
B9 C22 1.695(5) . ?
B10 B14 1.769(5) . ?
B10 B12 1.776(5) . ?
B10 B15 1.778(5) . ?
B10 B13 1.778(5) . ?
B10 B11 1.788(5) . ?
C11 C12 1.460(5) . ?
B11 B18 1.772(5) . ?
B11 B12 1.776(6) . ?
B11 B15 1.782(5) . ?
B11 B17 1.787(5) . ?
C12 C13 1.529(5) . ?
B12 C23 1.704(5) . ?
B12 B13 1.763(6) . ?
B12 B18 1.800(6) . ?
C13 C14 1.537(5) . ?
B13 C23 1.715(5) . ?
B13 C24 1.739(5) . ?
B13 B14 1.772(6) . ?
C14 C15 1.465(5) . ?
B14 C24 1.691(5) . ?
B14 B15 1.784(5) . ?
B14 B16 1.801(5) . ?
B15 B16 1.790(5) . ?
B15 B17 1.791(5) . ?
C16 C17 1.463(5) . ?
B16 C24 1.712(5) . ?
B16 B17 1.811(5) . ?
C17 C18 1.524(5) . ?
B17 B18 1.799(5) . ?
C18 C19 1.527(5) . ?
B18 C23 1.699(5) . ?
C19 C20 1.473(5) . ?
B19 B24 1.762(5) . ?
B19 B23 1.769(5) . ?
B19 B22 1.778(6) . ?
B19 B20 1.783(6) . ?
B19 B21 1.787(5) . ?
B20 C25 1.698(5) . ?
B20 B24 1.760(6) . ?
B20 B21 1.768(6) . ?
B20 B27 1.803(5) . ?
C21 C22 1.611(5) . ?
B21 B27 1.772(6) . ?
B21 B26 1.782(5) . ?
B21 B22 1.789(6) . ?
B22 B23 1.759(5) . ?
B22 B25 1.780(5) . ?
B22 B26 1.809(5) . ?
C23 C24 1.618(5) . ?
B23 C26 1.701(5) . ?
B23 B24 1.765(6) . ?
B23 B25 1.788(5) . ?
B24 C26 1.726(5) . ?
B24 C25 1.730(5) . ?
C25 C26 1.625(5) . ?
C25 B27 1.717(5) . ?
B25 C26 1.711(5) . ?
B25 B26 1.818(5) . ?
B26 B27 1.799(6) . ?
C27 C28 1.605(5) . ?
C27 B34 1.689(5) . ?
C27 B29 1.697(5) . ?
C27 B30 1.723(5) . ?
C28 B31 1.700(5) . ?
C28 B36 1.717(5) . ?
C28 B30 1.731(5) . ?
B28 B30 1.759(5) . ?
B28 B31 1.773(6) . ?
B28 B29 1.785(6) . ?
B28 B33 1.788(5) . ?
B28 B32 1.792(6) . ?
B29 B30 1.759(6) . ?
B29 B33 1.772(5) . ?
B29 B34 1.792(5) . ?
B30 B31 1.766(6) . ?
B31 B32 1.781(6) . ?
B31 B36 1.806(6) . ?
B32 B36 1.783(5) . ?
B32 B33 1.788(6) . ?
B32 B35 1.797(5) . ?
B33 B34 1.782(5) . ?
B33 B35 1.796(5) . ?
B34 B35 1.805(5) . ?
B35 B36 1.810(6) . ?
